data_7119249
loop_
_publ_author_name
'Ke, Miaolin'
'Song, Qiuling'

_publ_section_title
;
 Copper/B2pin2-catalyzed C-H difluoroacetylation-cycloamidation of
 anilines leading to the formation of 3,3-difluoro-2-oxindoles.
;
_journal_issue 14
_journal_name_full 'Chemical communications (Cambridge, England)'
_journal_page_first 2222
_journal_page_last 2225
_journal_paper_doi 10.1039/c6cc09643c
_journal_volume 53
_journal_year 2017
_chemical_formula_moiety 'C9 H7 F2 N O'
_chemical_formula_sum 'C11 H10 F0.25 N O'
_chemical_formula_weight 176.95
_chemical_name_systematic
;
 ?
;
_space_group_crystal_system triclinic
_space_group_IT_number 2
_space_group_name_Hall '-P 1'
_space_group_name_H-M_alt 'P -1'
_symmetry_space_group_name_Hall '-P 1'
_symmetry_space_group_name_H-M 'P -1'
_atom_sites_solution_hydrogens geom
_atom_sites_solution_primary direct
_audit_creation_date 2016-10-01
_audit_creation_method
;
Olex2 1.2
(compiled 2014.03.20 svn.r2914 for OlexSys, GUI svn.r4816)
;
_audit_update_record
;
2016-10-01 deposited with the CCDC.
2016-12-21 downloaded from the CCDC.
;
_cell_angle_alpha 89.874(6)
_cell_angle_beta 74.590(8)
_cell_angle_gamma 81.932(7)
_cell_formula_units_Z 4
_cell_length_a 8.4538(8)
_cell_length_b 9.4567(7)
_cell_length_c 10.8021(8)
_cell_measurement_reflns_used 1713
_cell_measurement_temperature 293(2)
_cell_measurement_theta_max 25.9620
_cell_measurement_theta_min 2.9740
_cell_volume 823.73(12)
_computing_cell_refinement 'CrysAlisPro 1.171.38.41 (Rigaku OD, 2015)'
_computing_data_collection 'CrysAlisPro 1.171.38.41 (Rigaku OD, 2015)'
_computing_data_reduction 'CrysAlisPro 1.171.38.41 (Rigaku OD, 2015)'
_computing_molecular_graphics 'Olex2 (Dolomanov et al., 2009)'
_computing_publication_material 'Olex2 (Dolomanov et al., 2009)'
_computing_structure_refinement 'ShelXL (Sheldrick, 2008)'
_computing_structure_solution 'ShelXS (Sheldrick, 2008)'
_diffrn_ambient_temperature 293(2)
_diffrn_detector 'CCD plate'
_diffrn_detector_area_resol_mean 16.1213
_diffrn_detector_type Eos
_diffrn_measured_fraction_theta_full 0.999
_diffrn_measured_fraction_theta_max 0.851
_diffrn_measurement_device 'four-circle diffractometer'
_diffrn_measurement_device_type 'Xcalibur, Eos, Gemini'
_diffrn_measurement_method '\w scans'
_diffrn_orient_matrix_type 'CrysAlisPro convention (1999,Acta A55,543-557)'
_diffrn_orient_matrix_UB_11 -0.0302516000
_diffrn_orient_matrix_UB_12 0.0696680000
_diffrn_orient_matrix_UB_13 0.0279395000
_diffrn_orient_matrix_UB_21 -0.0055937000
_diffrn_orient_matrix_UB_22 0.0255024000
_diffrn_orient_matrix_UB_23 -0.0607141000
_diffrn_orient_matrix_UB_31 -0.0824057000
_diffrn_orient_matrix_UB_32 -0.0155757000
_diffrn_orient_matrix_UB_33 0.0133668000
_diffrn_radiation_monochromator graphite
_diffrn_radiation_probe x-ray
_diffrn_radiation_type MoK\a
_diffrn_radiation_wavelength 0.71073
_diffrn_reflns_av_R_equivalents 0.0225
_diffrn_reflns_av_unetI/netI 0.0453
_diffrn_reflns_Laue_measured_fraction_full 0.999
_diffrn_reflns_Laue_measured_fraction_max 0.851
_diffrn_reflns_limit_h_max 11
_diffrn_reflns_limit_h_min -10
_diffrn_reflns_limit_k_max 12
_diffrn_reflns_limit_k_min -11
_diffrn_reflns_limit_l_max 14
_diffrn_reflns_limit_l_min -14
_diffrn_reflns_number 6501
_diffrn_reflns_point_group_measured_fraction_full 0.999
_diffrn_reflns_point_group_measured_fraction_max 0.851
_diffrn_reflns_theta_full 25.242
_diffrn_reflns_theta_max 29.091
_diffrn_reflns_theta_min 2.750
_diffrn_source 'fine-focus sealed X-ray tube'
_diffrn_source_type 'Enhance (Mo) X-ray Source'
_exptl_absorpt_coefficient_mu 0.096
_exptl_absorpt_correction_T_max 1.00000
_exptl_absorpt_correction_T_min 0.96621
_exptl_absorpt_correction_type multi-scan
_exptl_absorpt_process_details
;
CrysAlisPro 1.171.38.41 (Rigaku Oxford Diffraction, 2015)
Empirical absorption correction using spherical harmonics,
 implemented in SCALE3 ABSPACK scaling algorithm.
;
_exptl_crystal_density_diffrn 1.427
_exptl_crystal_F_000 373
_refine_diff_density_max 0.220
_refine_diff_density_min -0.231
_refine_diff_density_rms 0.045
_refine_ls_extinction_method none
_refine_ls_goodness_of_fit_ref 1.033
_refine_ls_hydrogen_treatment constr
_refine_ls_matrix_type full
_refine_ls_number_parameters 237
_refine_ls_number_reflns 3757
_refine_ls_number_restraints 0
_refine_ls_restrained_S_all 1.033
_refine_ls_R_factor_all 0.0889
_refine_ls_R_factor_gt 0.0517
_refine_ls_shift/su_max 0.001
_refine_ls_shift/su_mean 0.000
_refine_ls_structure_factor_coef Fsqd
_refine_ls_weighting_details 'w=1/[\s^2^(Fo^2^)+(0.0550P)^2^+0.0928P] where P=(Fo^2^+2Fc^2^)/3'
_refine_ls_weighting_scheme calc
_refine_ls_wR_factor_gt 0.1168
_refine_ls_wR_factor_ref 0.1388
_reflns_Friedel_coverage 0.000
_reflns_number_gt 2384
_reflns_number_total 3757
_reflns_threshold_expression 'I > 2\s(I)'
_cod_data_source_file c6cc09643c2.cif
_cod_data_source_block exp_2298
_cod_depositor_comments 'Adding full bibliography for 7119248--7119250.cif.'
_cod_database_code 7119249
_shelxl_version_number 2014-1
_shelx_space_group_comment
;
The symmetry employed for this shelxl refinement is uniquely defined
by the following loop, which should always be used as a source of
symmetry information in preference to the above space-group names.
They are only intended as comments.
;
_reflns_odcompleteness_completeness 99.91
_reflns_odcompleteness_iscentric 1
_reflns_odcompleteness_theta 26.32
_olex2_refinement_description
;
1. Fixed Uiso
 At 1.2 times of:
  All C(H) groups, All N(H) groups
 At 1.5 times of:
  All C(H,H,H) groups
2.a Aromatic/amide H refined with riding coordinates:
 N10(H10), C11(H11), C23(H23), C24(H24), N6(H6), C16(H16), C21(H21), C22(H22)
2.b Idealised Me refined as rotating group:
 C26(H26A,H26B,H26C), C25(H25A,H25B,H25C)
;
_oxdiff_exptl_absorpt_empirical_details
;
Empirical correction (ABSPACK) includes:
- Absorption correction using spherical harmonics
- Frame scaling
;
_oxdiff_exptl_absorpt_empirical_full_max 1.350
_oxdiff_exptl_absorpt_empirical_full_min 0.882

loop_
_space_group_symop_operation_xyz
'x, y, z'
'-x, -y, -z'

loop_
_atom_site_label
_atom_site_type_symbol
_atom_site_fract_x
_atom_site_fract_y
_atom_site_fract_z
_atom_site_U_iso_or_equiv
_atom_site_adp_type
_atom_site_occupancy
_atom_site_site_symmetry_order
_atom_site_calc_flag
_atom_site_refinement_flags_posn
F1 F 0.12665(15) 0.32624(14) 0.62289(11) 0.0576(4) Uani 1 1 d .
F2 F 0.09873(16) 0.14213(13) 0.74116(13) 0.0610(4) Uani 1 1 d .
O7 O -0.07226(19) 0.40538(16) 0.88454(14) 0.0575(4) Uani 1 1 d .
C9 C 0.1630(3) 0.2669(2) 0.72860(19) 0.0420(5) Uani 1 1 d .
N10 N 0.1964(2) 0.39662(18) 0.89911(16) 0.0469(4) Uani 1 1 d .
H10 H 0.1791 0.4501 0.9671 0.056 Uiso 1 1 calc R
C11 C 0.4793(3) 0.1757(2) 0.6418(2) 0.0459(5) Uani 1 1 d .
H11 H 0.4688 0.1228 0.5727 0.055 Uiso 1 1 calc R
C12 C 0.3410(2) 0.2510(2) 0.72480(18) 0.0396(5) Uani 1 1 d .
C17 C 0.0763(3) 0.3663(2) 0.84763(19) 0.0437(5) Uani 1 1 d .
C18 C 0.6349(3) 0.1788(2) 0.6615(2) 0.0499(5) Uani 1 1 d .
C19 C 0.3541(3) 0.3302(2) 0.82821(19) 0.0419(5) Uani 1 1 d .
C23 C 0.6437(3) 0.2593(2) 0.7657(2) 0.0555(6) Uani 1 1 d .
H23 H 0.7473 0.2624 0.7794 0.067 Uiso 1 1 calc R
C24 C 0.5062(3) 0.3351(2) 0.8504(2) 0.0541(6) Uani 1 1 d .
H24 H 0.5160 0.3875 0.9201 0.065 Uiso 1 1 calc R
C26 C 0.7877(3) 0.0967(3) 0.5728(2) 0.0719(8) Uani 1 1 d .
H26A H 0.7836 -0.0039 0.5812 0.108 Uiso 1 1 calc GR
H26B H 0.8841 0.1198 0.5948 0.108 Uiso 1 1 calc GR
H26C H 0.7931 0.1217 0.4858 0.108 Uiso 1 1 calc GR
F3 F 0.29466(17) 0.70538(15) 0.87087(12) 0.0694(4) Uani 1 1 d .
F4 F 0.31343(17) 0.87191(13) 0.73291(14) 0.0698(4) Uani 1 1 d .
O5 O 0.31588(19) 0.59747(16) 0.61112(14) 0.0556(4) Uani 1 1 d .
N6 N 0.5883(2) 0.59553(17) 0.61227(15) 0.0456(4) Uani 1 1 d .
H6 H 0.6356 0.5333 0.5510 0.055 Uiso 1 1 calc R
C8 C 0.6750(3) 0.6662(2) 0.68265(18) 0.0418(5) Uani 1 1 d .
C13 C 0.5646(2) 0.7609(2) 0.77293(18) 0.0404(5) Uani 1 1 d .
C14 C 0.7876(3) 0.8326(2) 0.8440(2) 0.0500(5) Uani 1 1 d .
C15 C 0.3959(3) 0.7490(2) 0.7620(2) 0.0456(5) Uani 1 1 d .
C16 C 0.6190(3) 0.8437(2) 0.8528(2) 0.0487(5) Uani 1 1 d .
H16 H 0.5433 0.9072 0.9128 0.058 Uiso 1 1 calc R
C20 C 0.4250(3) 0.6363(2) 0.65162(19) 0.0424(5) Uani 1 1 d .
C21 C 0.8422(3) 0.6518(2) 0.6719(2) 0.0545(6) Uani 1 1 d .
H21 H 0.9174 0.5880 0.6118 0.065 Uiso 1 1 calc R
C22 C 0.8945(3) 0.7356(3) 0.7534(2) 0.0556(6) Uani 1 1 d .
H22 H 1.0074 0.7263 0.7472 0.067 Uiso 1 1 calc R
C25 C 0.8501(3) 0.9235(3) 0.9286(2) 0.0677(7) Uani 1 1 d .
H25A H 0.8417 1.0202 0.9011 0.102 Uiso 1 1 calc GR
H25B H 0.9639 0.8878 0.9231 0.102 Uiso 1 1 calc GR
H25C H 0.7847 0.9209 1.0159 0.102 Uiso 1 1 calc GR

loop_
_atom_site_aniso_label
_atom_site_aniso_U_11
_atom_site_aniso_U_22
_atom_site_aniso_U_33
_atom_site_aniso_U_23
_atom_site_aniso_U_13
_atom_site_aniso_U_12
F1 0.0535(8) 0.0791(9) 0.0410(7) 0.0008(6) -0.0178(6) -0.0024(7)
F2 0.0545(8) 0.0498(7) 0.0798(9) -0.0099(7) -0.0156(7) -0.0161(6)
O7 0.0435(9) 0.0702(10) 0.0536(9) -0.0156(8) -0.0071(7) -0.0021(8)
C9 0.0444(12) 0.0439(11) 0.0392(11) -0.0013(9) -0.0127(9) -0.0082(10)
N10 0.0472(11) 0.0514(10) 0.0402(9) -0.0107(8) -0.0092(8) -0.0061(9)
C11 0.0455(13) 0.0464(12) 0.0437(12) -0.0045(10) -0.0099(10) -0.0035(10)
C12 0.0388(12) 0.0410(10) 0.0384(11) -0.0013(9) -0.0098(9) -0.0049(9)
C17 0.0437(13) 0.0441(11) 0.0417(11) -0.0003(9) -0.0082(10) -0.0069(10)
C18 0.0401(13) 0.0553(13) 0.0515(13) 0.0058(11) -0.0103(10) -0.0016(10)
C19 0.0433(12) 0.0425(11) 0.0394(11) -0.0010(9) -0.0108(9) -0.0056(9)
C23 0.0436(13) 0.0656(15) 0.0604(14) 0.0030(12) -0.0199(11) -0.0070(11)
C24 0.0553(15) 0.0609(14) 0.0505(13) -0.0059(11) -0.0204(11) -0.0114(12)
C26 0.0491(16) 0.0881(19) 0.0702(17) -0.0048(14) -0.0119(13) 0.0101(14)
F3 0.0574(9) 0.0910(10) 0.0523(8) -0.0180(7) 0.0081(6) -0.0296(8)
F4 0.0588(9) 0.0488(8) 0.1031(11) -0.0182(7) -0.0328(8) 0.0098(7)
O5 0.0501(10) 0.0577(9) 0.0604(10) -0.0155(8) -0.0169(8) -0.0085(8)
N6 0.0468(11) 0.0463(10) 0.0403(9) -0.0133(8) -0.0103(8) 0.0022(8)
C8 0.0451(12) 0.0432(11) 0.0366(10) -0.0021(9) -0.0118(9) -0.0029(9)
C13 0.0400(11) 0.0415(11) 0.0387(11) -0.0029(9) -0.0081(9) -0.0066(9)
C14 0.0531(14) 0.0580(13) 0.0434(12) 0.0047(11) -0.0163(10) -0.0165(11)
C15 0.0400(12) 0.0447(12) 0.0472(12) -0.0104(10) -0.0039(10) -0.0045(10)
C16 0.0492(13) 0.0492(12) 0.0446(12) -0.0100(10) -0.0063(10) -0.0091(10)
C20 0.0453(13) 0.0387(11) 0.0423(11) -0.0017(9) -0.0102(10) -0.0054(10)
C21 0.0453(14) 0.0675(15) 0.0453(12) -0.0080(11) -0.0114(10) 0.0080(11)
C22 0.0431(13) 0.0751(16) 0.0503(13) 0.0023(12) -0.0165(11) -0.0068(12)
C25 0.0709(18) 0.0753(17) 0.0668(16) -0.0027(14) -0.0271(14) -0.0269(14)

loop_
_atom_type_symbol
_atom_type_description
_atom_type_scat_dispersion_real
_atom_type_scat_dispersion_imag
_atom_type_scat_source
C C 0.0033 0.0016 'International Tables Vol C Tables 4.2.6.8 and 6.1.1.4'
H H 0.0000 0.0000 'International Tables Vol C Tables 4.2.6.8 and 6.1.1.4'
N N 0.0061 0.0033 'International Tables Vol C Tables 4.2.6.8 and 6.1.1.4'
O O 0.0106 0.0060 'International Tables Vol C Tables 4.2.6.8 and 6.1.1.4'
F F 0.0171 0.0103 'International Tables Vol C Tables 4.2.6.8 and 6.1.1.4'

loop_
_geom_angle_atom_site_label_1
_geom_angle_atom_site_label_2
_geom_angle_atom_site_label_3
_geom_angle
F1 C9 C12 114.28(16)
F1 C9 C17 109.41(16)
F2 C9 F1 105.22(16)
F2 C9 C12 114.16(17)
F2 C9 C17 109.53(16)
C12 C9 C17 104.21(16)
C17 N10 C19 111.73(17)
C12 C11 C18 119.9(2)
C11 C12 C9 131.81(19)
C11 C12 C19 120.9(2)
C19 C12 C9 107.29(17)
O7 C17 C9 124.83(19)
O7 C17 N10 128.8(2)
N10 C17 C9 106.40(17)
C11 C18 C26 120.9(2)
C23 C18 C11 117.8(2)
C23 C18 C26 121.3(2)
C12 C19 N10 110.37(18)
C24 C19 N10 129.00(19)
C24 C19 C12 120.6(2)
C24 C23 C18 123.2(2)
C19 C24 C23 117.6(2)
C20 N6 C8 112.34(16)
C13 C8 N6 109.88(18)
C21 C8 N6 129.61(19)
C21 C8 C13 120.5(2)
C8 C13 C15 107.31(18)
C16 C13 C8 121.0(2)
C16 C13 C15 131.71(19)
C16 C14 C25 121.0(2)
C22 C14 C16 117.4(2)
C22 C14 C25 121.6(2)
F3 C15 C13 113.58(18)
F3 C15 C20 109.84(16)
F4 C15 F3 105.61(17)
F4 C15 C13 114.15(17)
F4 C15 C20 109.36(17)
C13 C15 C20 104.29(16)
C13 C16 C14 120.1(2)
O5 C20 N6 128.99(19)
O5 C20 C15 124.84(19)
N6 C20 C15 106.16(17)
C8 C21 C22 117.7(2)
C21 C22 C14 123.4(2)

loop_
_geom_bond_atom_site_label_1
_geom_bond_atom_site_label_2
_geom_bond_distance
F1 C9 1.360(2)
F2 C9 1.359(2)
O7 C17 1.216(2)
C9 C12 1.481(3)
C9 C17 1.544(3)
N10 C17 1.343(3)
N10 C19 1.408(3)
C11 C12 1.374(3)
C11 C18 1.392(3)
C12 C19 1.383(3)
C18 C23 1.384(3)
C18 C26 1.501(3)
C19 C24 1.376(3)
C23 C24 1.381(3)
F3 C15 1.359(2)
F4 C15 1.351(2)
O5 C20 1.219(2)
N6 C8 1.413(3)
N6 C20 1.333(3)
C8 C13 1.382(3)
C8 C21 1.374(3)
C13 C15 1.481(3)
C13 C16 1.372(3)
C14 C16 1.392(3)
C14 C22 1.384(3)
C14 C25 1.497(3)
C15 C20 1.547(3)
C21 C22 1.381(3)
